data_7034414
loop_
_publ_author_name
'Simpson, Peter V.'
'Randles, Michael D.'
'Gupta, Vivek'
'Fu, Junhong'
'Moxey, Graeme J.'
'Schwich, Torsten'
'Morshedi, Mahbod'
'Cifuentes, Marie P.'
'Humphrey, Mark G.'

_publ_section_title
;
 Phosphine, isocyanide, and alkyne reactivity at pentanuclear
 molybdenum/tungsten-iridium clusters.
;
_journal_issue 16
_journal_name_full 'Dalton transactions (Cambridge, England : 2003)'
_journal_page_first 7292
_journal_page_last 7304
_journal_paper_doi 10.1039/c5dt00525f
_journal_volume 44
_journal_year 2015
_chemical_formula_moiety 'C45 H38 Ir3 Mo2 O8 P'
_chemical_formula_sum 'C45 H38 Ir3 Mo2 O8 P'
_chemical_formula_weight 1506.20
_chemical_name_systematic
; 
 ? 
;
_space_group_IT_number 14
_symmetry_cell_setting monoclinic
_symmetry_space_group_name_Hall '-P 2ybc'
_symmetry_space_group_name_H-M 'P 1 21/c 1'
_atom_sites_solution_hydrogens geom
_atom_sites_solution_primary direct
_atom_sites_solution_secondary difmap
_audit_creation_method SHELXL-97
_audit_update_record
;
2014-08-11 deposited with the CCDC.
2015-03-12 downloaded from the CCDC.
;
_cell_angle_alpha 90.00
_cell_angle_beta 97.84(3)
_cell_angle_gamma 90.00
_cell_formula_units_Z 4
_cell_length_a 17.343(4)
_cell_length_b 13.899(3)
_cell_length_c 17.040(3)
_cell_measurement_reflns_used 14332
_cell_measurement_temperature 200(2)
_cell_measurement_theta_max 28.66
_cell_measurement_theta_min 2.79
_cell_volume 4069.1(15)
_computing_cell_refinement 'DENZO/SCALEPACK (Otwinowski & Minor, 1997)'
_computing_data_collection 'COLLECT (Nonius, 2001).'
_computing_data_reduction 'DENZO/SCALEPACK (Otwinowski & Minor, 1997)'
_computing_molecular_graphics Olex2
_computing_publication_material 'Microsoft Office 2000'
_computing_structure_refinement 'SHELXL-97 (Sheldrick, 2008)'
_computing_structure_solution 'SHELXS-97 (Sheldrick, 2008)'
_diffrn_ambient_temperature 200(2)
_diffrn_measured_fraction_theta_full 0.994
_diffrn_measured_fraction_theta_max 0.994
_diffrn_measurement_device_type 'Nonius Kappa CCD'
_diffrn_measurement_method 'psi and omega scans'
_diffrn_radiation_monochromator graphite
_diffrn_radiation_source 'fine-focus sealed tube'
_diffrn_radiation_type MoK\a
_diffrn_radiation_wavelength 0.71073
_diffrn_reflns_av_R_equivalents 0.0779
_diffrn_reflns_av_sigmaI/netI 0.0369
_diffrn_reflns_limit_h_max 23
_diffrn_reflns_limit_h_min -23
_diffrn_reflns_limit_k_max 18
_diffrn_reflns_limit_k_min -18
_diffrn_reflns_limit_l_max 22
_diffrn_reflns_limit_l_min -21
_diffrn_reflns_number 86619
_diffrn_reflns_theta_full 28.66
_diffrn_reflns_theta_max 28.66
_diffrn_reflns_theta_min 2.79
_exptl_absorpt_coefficient_mu 10.470
_exptl_absorpt_correction_T_max 1.131
_exptl_absorpt_correction_T_min 0.893
_exptl_absorpt_correction_type multi-scan
_exptl_absorpt_process_details SORTAV
_exptl_crystal_colour brown
_exptl_crystal_density_diffrn 2.459
_exptl_crystal_density_method 'not measured'
_exptl_crystal_description block
_exptl_crystal_F_000 2808
_exptl_crystal_size_max 0.11
_exptl_crystal_size_mid 0.10
_exptl_crystal_size_min 0.08
_refine_diff_density_max 3.191
_refine_diff_density_min -4.323
_refine_diff_density_rms 0.284
_refine_ls_extinction_method none
_refine_ls_goodness_of_fit_ref 1.046
_refine_ls_hydrogen_treatment constr
_refine_ls_matrix_type full
_refine_ls_number_parameters 536
_refine_ls_number_reflns 10405
_refine_ls_number_restraints 0
_refine_ls_restrained_S_all 1.046
_refine_ls_R_factor_all 0.0487
_refine_ls_R_factor_gt 0.0389
_refine_ls_shift/su_max 0.002
_refine_ls_shift/su_mean 0.000
_refine_ls_structure_factor_coef Fsqd
_refine_ls_weighting_details 'calc w=1/[\s^2^(Fo^2^)+(0.0671P)^2^+0.0000P] where P=(Fo^2^+2Fc^2^)/3'
_refine_ls_weighting_scheme calc
_refine_ls_wR_factor_gt 0.0941
_refine_ls_wR_factor_ref 0.0982
_reflns_number_gt 8898
_reflns_number_total 10405
_reflns_threshold_expression >2sigma(I)
_cod_data_source_file c5dt00525f2.cif
_cod_data_source_block 2c
_cod_depositor_comments 'Adding full bibliography for 7034411--7034420.cif.'
_cod_original_cell_volume 4069.1(14)
_cod_original_sg_symbol_H-M 'P 21/c'
_cod_database_code 7034414

loop_
_symmetry_equiv_pos_as_xyz
'x, y, z'
'-x, y+1/2, -z+1/2'
'-x, -y, -z'
'x, -y-1/2, z-1/2'

loop_
_atom_site_label
_atom_site_type_symbol
_atom_site_fract_x
_atom_site_fract_y
_atom_site_fract_z
_atom_site_U_iso_or_equiv
_atom_site_adp_type
_atom_site_occupancy
_atom_site_symmetry_multiplicity
_atom_site_calc_flag
_atom_site_refinement_flags
Ir3 Ir 0.166791(12) 0.515121(14) 0.212379(12) 0.01612(6) Uani 1 1 d .
Ir4 Ir 0.164101(12) 0.321417(15) 0.174975(12) 0.01801(7) Uani 1 1 d .
Ir5 Ir 0.308275(12) 0.592446(14) 0.199549(11) 0.01521(6) Uani 1 1 d .
Mo1 Mo 0.29950(3) 0.40121(3) 0.26146(3) 0.01705(10) Uani 1 1 d .
Mo2 Mo 0.24886(3) 0.44488(3) 0.09255(2) 0.01635(10) Uani 1 1 d .
P1 P 0.30985(8) 0.73829(10) 0.13411(8) 0.0167(3) Uani 1 1 d .
O111 O 0.2587(3) 0.5211(3) 0.4042(2) 0.0346(11) Uani 1 1 d .
O141 O 0.1829(3) 0.2917(3) 0.3489(2) 0.0338(11) Uani 1 1 d .
O241 O 0.3041(3) 0.2332(3) 0.1036(3) 0.0336(10) Uani 1 1 d .
O251 O 0.4286(2) 0.4595(3) 0.1133(3) 0.0319(10) Uani 1 1 d .
O331 O 0.0548(3) 0.5000(4) 0.3343(3) 0.0453(13) Uani 1 1 d .
O332 O 0.0492(3) 0.5961(3) 0.0827(3) 0.0367(11) Uani 1 1 d .
O351 O 0.2089(3) 0.7076(3) 0.2976(2) 0.0295(10) Uani 1 1 d .
O551 O 0.4706(2) 0.6249(3) 0.2812(3) 0.0312(10) Uani 1 1 d .
C1 C 0.3623(4) 0.2573(4) 0.2941(4) 0.0383(17) Uani 1 1 d .
H1 H 0.3357 0.2001 0.2811 0.046 Uiso 1 1 calc R
C2 C 0.4096(4) 0.3039(5) 0.2480(4) 0.0359(16) Uani 1 1 d .
H2 H 0.4213 0.2826 0.1992 0.043 Uiso 1 1 calc R
C3 C 0.4377(4) 0.3890(5) 0.2864(4) 0.0318(14) Uani 1 1 d .
H3 H 0.4695 0.4349 0.2673 0.038 Uiso 1 1 calc R
C4 C 0.4082(4) 0.3910(5) 0.3594(4) 0.0330(15) Uani 1 1 d .
H4 H 0.4186 0.4384 0.3979 0.040 Uiso 1 1 calc R
C5 C 0.3607(4) 0.3107(5) 0.3648(4) 0.0363(16) Uani 1 1 d .
H5 H 0.3335 0.2954 0.4065 0.044 Uiso 1 1 calc R
C6 C 0.2782(4) 0.4313(5) -0.0359(3) 0.0342(15) Uani 1 1 d .
H6 H 0.3243 0.4015 -0.0446 0.041 Uiso 1 1 calc R
C7 C 0.2058(4) 0.3857(5) -0.0333(3) 0.0303(14) Uani 1 1 d .
H7 H 0.1958 0.3202 -0.0399 0.036 Uiso 1 1 calc R
C8 C 0.1519(4) 0.4558(4) -0.0191(3) 0.0256(12) Uani 1 1 d .
H8 H 0.0996 0.4452 -0.0150 0.031 Uiso 1 1 calc R
C9 C 0.1898(3) 0.5444(4) -0.0122(3) 0.0241(12) Uani 1 1 d .
H9 H 0.1672 0.6030 -0.0021 0.029 Uiso 1 1 calc R
C10 C 0.2679(4) 0.5304(5) -0.0229(3) 0.0309(14) Uani 1 1 d .
H10 H 0.3059 0.5779 -0.0217 0.037 Uiso 1 1 calc R
C11 C 0.1218(4) 0.1897(4) 0.1026(4) 0.0296(14) Uani 1 1 d .
C12 C 0.1126(3) 0.1719(4) 0.1834(4) 0.0267(13) Uani 1 1 d .
C13 C 0.0585(3) 0.2404(4) 0.2078(4) 0.0268(13) Uani 1 1 d .
C14 C 0.0357(4) 0.3026(4) 0.1408(4) 0.0310(14) Uani 1 1 d .
C15 C 0.0744(4) 0.2699(4) 0.0780(4) 0.0326(15) Uani 1 1 d .
H15 H 0.0693 0.2971 0.0277 0.039 Uiso 1 1 calc R
C16 C 0.1629(5) 0.1239(6) 0.0516(4) 0.0462(19) Uani 1 1 d .
H16A H 0.2100 0.1005 0.0817 0.069 Uiso 1 1 calc R
H16B H 0.1754 0.1587 0.0063 0.069 Uiso 1 1 calc R
H16C H 0.1297 0.0706 0.0343 0.069 Uiso 1 1 calc R
C17 C 0.1489(4) 0.0896(4) 0.2339(4) 0.0393(16) Uani 1 1 d .
H17A H 0.1605 0.1105 0.2880 0.059 Uiso 1 1 calc R
H17B H 0.1961 0.0697 0.2149 0.059 Uiso 1 1 calc R
H17C H 0.1132 0.0366 0.2309 0.059 Uiso 1 1 calc R
C18 C 0.0224(4) 0.2406(6) 0.2812(4) 0.0449(18) Uani 1 1 d .
H18A H 0.0512 0.1989 0.3195 0.067 Uiso 1 1 calc R
H18B H -0.0303 0.2182 0.2699 0.067 Uiso 1 1 calc R
H18C H 0.0228 0.3048 0.3021 0.067 Uiso 1 1 calc R
C19 C -0.0277(4) 0.3762(5) 0.1372(6) 0.054(2) Uani 1 1 d .
H19A H -0.0203 0.4147 0.1844 0.080 Uiso 1 1 calc R
H19B H -0.0772 0.3444 0.1331 0.080 Uiso 1 1 calc R
H19C H -0.0262 0.4167 0.0918 0.080 Uiso 1 1 calc R
C20 C 0.3380(3) 0.8422(4) 0.2002(3) 0.0189(11) Uani 1 1 d .
C21 C 0.3370(4) 0.9347(4) 0.1674(4) 0.0281(13) Uani 1 1 d .
H21 H 0.3188 0.9438 0.1140 0.034 Uiso 1 1 calc R
C22 C 0.3628(4) 1.0116(4) 0.2140(4) 0.0308(14) Uani 1 1 d .
H22 H 0.3624 1.0729 0.1920 0.037 Uiso 1 1 calc R
C23 C 0.3893(4) 0.9988(4) 0.2929(4) 0.0305(14) Uani 1 1 d .
H23 H 0.4075 1.0512 0.3240 0.037 Uiso 1 1 calc R
C24 C 0.3889(4) 0.9096(4) 0.3260(3) 0.0251(13) Uani 1 1 d .
H24 H 0.4062 0.9019 0.3797 0.030 Uiso 1 1 calc R
C25 C 0.3631(3) 0.8305(4) 0.2807(3) 0.0227(12) Uani 1 1 d .
H25 H 0.3625 0.7700 0.3038 0.027 Uiso 1 1 calc R
C26 C 0.2181(3) 0.7845(4) 0.0805(3) 0.0209(11) Uani 1 1 d .
C27 C 0.2001(3) 0.7830(4) -0.0023(3) 0.0245(12) Uani 1 1 d .
H27 H 0.2347 0.7554 -0.0330 0.029 Uiso 1 1 calc R
C28 C 0.1308(4) 0.8226(4) -0.0385(4) 0.0322(15) Uani 1 1 d .
H28 H 0.1193 0.8219 -0.0934 0.039 Uiso 1 1 calc R
C29 C 0.0793(3) 0.8625(4) 0.0060(4) 0.0327(15) Uani 1 1 d .
H29 H 0.0334 0.8898 -0.0188 0.039 Uiso 1 1 calc R
C30 C 0.0950(4) 0.8625(5) 0.0874(4) 0.0330(14) Uani 1 1 d .
H30 H 0.0590 0.8883 0.1173 0.040 Uiso 1 1 calc R
C31 C 0.1644(3) 0.8242(4) 0.1251(4) 0.0267(13) Uani 1 1 d .
H31 H 0.1750 0.8251 0.1801 0.032 Uiso 1 1 calc R
C32 C 0.3807(3) 0.7487(4) 0.0641(3) 0.0208(11) Uani 1 1 d .
C33 C 0.4415(3) 0.6823(4) 0.0688(4) 0.0261(13) Uani 1 1 d .
H33 H 0.4439 0.6323 0.1053 0.031 Uiso 1 1 calc R
C34 C 0.4988(4) 0.6906(5) 0.0191(4) 0.0362(16) Uani 1 1 d .
H34 H 0.5384 0.6450 0.0217 0.043 Uiso 1 1 calc R
C35 C 0.4972(4) 0.7650(6) -0.0332(4) 0.0420(18) Uani 1 1 d .
H35 H 0.5362 0.7709 -0.0653 0.050 Uiso 1 1 calc R
C36 C 0.4378(4) 0.8313(5) -0.0385(4) 0.0388(17) Uani 1 1 d .
H36 H 0.4367 0.8820 -0.0743 0.047 Uiso 1 1 calc R
C37 C 0.3801(4) 0.8227(5) 0.0092(4) 0.0322(14) Uani 1 1 d .
H37 H 0.3399 0.8675 0.0046 0.039 Uiso 1 1 calc R
C111 C 0.2678(4) 0.4852(4) 0.3444(4) 0.0247(13) Uani 1 1 d .
C141 C 0.2061(3) 0.3253(4) 0.2931(3) 0.0221(12) Uani 1 1 d .
C241 C 0.2738(3) 0.3065(4) 0.1137(3) 0.0216(12) Uani 1 1 d .
C251 C 0.3625(4) 0.4663(4) 0.1198(3) 0.0241(12) Uani 1 1 d .
C331 C 0.0983(4) 0.5060(4) 0.2911(4) 0.0272(13) Uani 1 1 d .
C332 C 0.0953(3) 0.5651(4) 0.1309(3) 0.0229(12) Uani 1 1 d .
C351 C 0.2260(3) 0.6451(4) 0.2582(3) 0.0212(11) Uani 1 1 d .
C551 C 0.4082(3) 0.6153(4) 0.2509(3) 0.0205(11) Uani 1 1 d .

loop_
_atom_site_aniso_label
_atom_site_aniso_U_11
_atom_site_aniso_U_22
_atom_site_aniso_U_33
_atom_site_aniso_U_23
_atom_site_aniso_U_13
_atom_site_aniso_U_12
Ir3 0.01995(11) 0.01095(11) 0.01743(11) -0.00038(7) 0.00248(8) 0.00058(8)
Ir4 0.02413(12) 0.01034(11) 0.01850(12) 0.00002(7) -0.00092(8) -0.00206(8)
Ir5 0.02012(11) 0.00999(10) 0.01521(11) -0.00034(7) 0.00138(8) -0.00024(7)
Mo1 0.0229(2) 0.0095(2) 0.0173(2) 0.00064(16) -0.00246(18) 0.00119(17)
Mo2 0.0220(2) 0.0123(2) 0.0144(2) -0.00196(17) 0.00116(17) 0.00054(18)
P1 0.0213(7) 0.0115(6) 0.0173(6) 0.0004(5) 0.0029(5) 0.0005(5)
O111 0.053(3) 0.030(3) 0.021(2) -0.0085(18) 0.003(2) 0.007(2)
O141 0.042(3) 0.038(3) 0.020(2) 0.0096(19) -0.0031(18) -0.013(2)
O241 0.039(3) 0.019(2) 0.042(3) -0.0099(19) 0.003(2) 0.0010(19)
O251 0.025(2) 0.035(3) 0.037(2) -0.004(2) 0.0074(19) 0.0023(19)
O331 0.054(3) 0.051(3) 0.037(3) -0.010(2) 0.025(2) -0.016(3)
O332 0.033(3) 0.037(3) 0.038(3) 0.004(2) -0.006(2) 0.013(2)
O351 0.044(3) 0.019(2) 0.030(2) -0.0085(18) 0.020(2) -0.0018(19)
O551 0.028(2) 0.030(2) 0.034(2) -0.0076(19) -0.0036(19) -0.0022(19)
C1 0.044(4) 0.011(3) 0.055(4) 0.010(3) -0.013(3) 0.010(3)
C2 0.038(4) 0.029(3) 0.038(4) -0.003(3) -0.006(3) 0.023(3)
C3 0.022(3) 0.025(3) 0.046(4) 0.009(3) -0.002(3) 0.009(3)
C4 0.029(3) 0.028(3) 0.037(4) 0.002(3) -0.014(3) 0.005(3)
C5 0.038(4) 0.030(4) 0.037(4) 0.017(3) -0.010(3) 0.008(3)
C6 0.046(4) 0.037(4) 0.021(3) -0.003(3) 0.010(3) 0.004(3)
C7 0.056(4) 0.021(3) 0.013(3) -0.006(2) -0.001(3) -0.006(3)
C8 0.031(3) 0.025(3) 0.018(3) -0.001(2) -0.006(2) -0.003(3)
C9 0.032(3) 0.016(3) 0.023(3) 0.003(2) -0.001(2) 0.002(2)
C10 0.039(4) 0.037(4) 0.017(3) 0.000(3) 0.006(2) -0.010(3)
C11 0.036(3) 0.017(3) 0.035(3) -0.004(2) 0.001(3) -0.015(3)
C12 0.026(3) 0.021(3) 0.033(3) 0.000(2) 0.005(2) -0.010(2)
C13 0.026(3) 0.023(3) 0.031(3) -0.003(2) 0.003(2) -0.006(2)
C14 0.033(3) 0.015(3) 0.043(4) 0.001(3) -0.005(3) -0.005(3)
C15 0.044(4) 0.024(3) 0.025(3) 0.002(3) -0.011(3) -0.015(3)
C16 0.060(5) 0.040(4) 0.042(4) -0.021(3) 0.017(4) -0.019(4)
C17 0.048(4) 0.022(3) 0.046(4) 0.003(3) 0.000(3) -0.007(3)
C18 0.042(4) 0.047(5) 0.049(4) -0.012(4) 0.017(3) -0.018(3)
C19 0.039(4) 0.024(4) 0.090(6) -0.002(4) -0.020(4) -0.005(3)
C20 0.022(3) 0.014(3) 0.022(3) 0.000(2) 0.005(2) 0.005(2)
C21 0.034(3) 0.018(3) 0.032(3) -0.001(2) 0.003(3) -0.001(3)
C22 0.037(4) 0.012(3) 0.044(4) 0.004(3) 0.006(3) 0.003(2)
C23 0.032(3) 0.018(3) 0.040(4) -0.010(3) 0.000(3) -0.001(3)
C24 0.030(3) 0.020(3) 0.024(3) -0.005(2) 0.001(2) 0.002(2)
C25 0.031(3) 0.017(3) 0.022(3) -0.004(2) 0.010(2) 0.001(2)
C26 0.026(3) 0.013(3) 0.023(3) 0.005(2) 0.001(2) -0.002(2)
C27 0.034(3) 0.018(3) 0.021(3) 0.002(2) 0.000(2) 0.004(2)
C28 0.038(4) 0.024(3) 0.031(3) 0.008(3) -0.009(3) -0.003(3)
C29 0.023(3) 0.019(3) 0.054(4) 0.010(3) -0.004(3) 0.000(3)
C30 0.027(3) 0.028(3) 0.047(4) 0.008(3) 0.014(3) 0.006(3)
C31 0.020(3) 0.033(3) 0.028(3) 0.009(3) 0.005(2) 0.001(2)
C32 0.024(3) 0.018(3) 0.020(3) -0.003(2) 0.005(2) -0.004(2)
C33 0.027(3) 0.025(3) 0.025(3) -0.006(2) 0.002(2) 0.001(2)
C34 0.029(3) 0.047(4) 0.034(4) -0.009(3) 0.010(3) -0.003(3)
C35 0.037(4) 0.056(5) 0.036(4) -0.007(3) 0.017(3) -0.011(3)
C36 0.056(5) 0.028(4) 0.034(4) 0.010(3) 0.013(3) -0.009(3)
C37 0.042(4) 0.026(3) 0.031(3) 0.003(3) 0.015(3) 0.001(3)
C111 0.032(3) 0.013(3) 0.028(3) 0.002(2) -0.001(2) 0.003(2)
C141 0.033(3) 0.014(3) 0.017(3) 0.006(2) -0.004(2) -0.005(2)
C241 0.028(3) 0.011(3) 0.023(3) -0.002(2) -0.004(2) 0.002(2)
C251 0.031(3) 0.023(3) 0.018(3) -0.004(2) 0.000(2) -0.001(2)
C331 0.028(3) 0.023(3) 0.031(3) -0.006(3) 0.006(3) -0.007(3)
C332 0.028(3) 0.014(3) 0.028(3) -0.001(2) 0.006(2) 0.004(2)
C351 0.033(3) 0.013(3) 0.017(3) 0.003(2) 0.002(2) -0.001(2)
C551 0.026(3) 0.014(3) 0.022(3) 0.001(2) 0.004(2) -0.001(2)

loop_
_atom_type_symbol
_atom_type_description
_atom_type_scat_dispersion_real
_atom_type_scat_dispersion_imag
_atom_type_scat_source
C C 0.0033 0.0016 'International Tables Vol C Tables 4.2.6.8 and 6.1.1.4'
H H 0.0000 0.0000 'International Tables Vol C Tables 4.2.6.8 and 6.1.1.4'
Ir Ir -1.4442 7.9887 'International Tables Vol C Tables 4.2.6.8 and 6.1.1.4'
Mo Mo -1.6832 0.6857 'International Tables Vol C Tables 4.2.6.8 and 6.1.1.4'
O O 0.0106 0.0060 'International Tables Vol C Tables 4.2.6.8 and 6.1.1.4'
P P 0.1023 0.0942 'International Tables Vol C Tables 4.2.6.8 and 6.1.1.4'

loop_
_geom_angle_atom_site_label_1
_geom_angle_atom_site_label_2
_geom_angle_atom_site_label_3
_geom_angle
C332 Ir3 C331 97.7(3)
C332 Ir3 C351 101.0(2)
C331 Ir3 C351 96.4(2)
C332 Ir3 Ir5 107.99(18)
C331 Ir3 Ir5 137.47(18)
C351 Ir3 Ir5 46.43(15)
C332 Ir3 Ir4 101.69(17)
C331 Ir3 Ir4 96.00(18)
C351 Ir3 Ir4 152.33(15)
Ir5 Ir3 Ir4 110.722(13)
C332 Ir3 Mo2 86.55(17)
C331 Ir3 Mo2 155.27(18)
C351 Ir3 Mo2 106.73(15)
Ir5 Ir3 Mo2 61.80(2)
Ir4 Ir3 Mo2 59.342(12)
C332 Ir3 Mo1 149.47(17)
C331 Ir3 Mo1 108.29(19)
C351 Ir3 Mo1 91.93(15)
Ir5 Ir3 Mo1 62.405(18)
Ir4 Ir3 Mo1 60.662(17)
Mo2 Ir3 Mo1 63.17(2)
C141 Ir4 C15 149.0(2)
C141 Ir4 C14 117.9(2)
C15 Ir4 C14 36.9(2)
C141 Ir4 C11 126.9(2)
C15 Ir4 C11 36.6(2)
C14 Ir4 C11 61.9(2)
C141 Ir4 C12 93.0(2)
C15 Ir4 C12 60.8(2)
C14 Ir4 C12 61.6(2)
C11 Ir4 C12 36.7(2)
C141 Ir4 C13 87.8(2)
C15 Ir4 C13 61.4(2)
C14 Ir4 C13 37.2(2)
C11 Ir4 C13 61.7(2)
C12 Ir4 C13 36.8(2)
C141 Ir4 C241 104.0(2)
C15 Ir4 C241 99.9(2)
C14 Ir4 C241 136.6(2)
C11 Ir4 C241 84.7(2)
C12 Ir4 C241 107.6(2)
C13 Ir4 C241 143.8(2)
C141 Ir4 Mo2 109.90(16)
C15 Ir4 Mo2 100.89(17)
C14 Ir4 Mo2 121.27(17)
C11 Ir4 Mo2 112.27(16)
C12 Ir4 Mo2 147.16(16)
C13 Ir4 Mo2 158.50(15)
C241 Ir4 Mo2 45.21(13)
C141 Ir4 Ir3 75.80(15)
C15 Ir4 Ir3 118.17(17)
C14 Ir4 Ir3 99.11(16)
C11 Ir4 Ir3 154.59(17)
C12 Ir4 Ir3 150.37(16)
C13 Ir4 Ir3 114.34(15)
C241 Ir4 Ir3 101.73(13)
Mo2 Ir4 Ir3 61.273(17)
C141 Ir4 Mo1 46.89(16)
C15 Ir4 Mo1 163.84(17)
C14 Ir4 Mo1 155.30(17)
C11 Ir4 Mo1 141.62(17)
C12 Ir4 Mo1 129.18(16)
C13 Ir4 Mo1 134.70(15)
C241 Ir4 Mo1 65.90(13)
Mo2 Ir4 Mo1 63.850(19)
Ir3 Ir4 Mo1 60.702(12)
C551 Ir5 C351 112.8(2)
C551 Ir5 P1 90.34(17)
C351 Ir5 P1 88.62(16)
C551 Ir5 C251 88.9(2)
C351 Ir5 C251 152.5(2)
P1 Ir5 C251 108.94(14)
C551 Ir5 Ir3 145.52(17)
C351 Ir5 Ir3 52.23(16)
P1 Ir5 Ir3 117.10(4)
C251 Ir5 Ir3 100.29(14)
C551 Ir5 Mo2 131.17(17)
C351 Ir5 Mo2 111.45(16)
P1 Ir5 Mo2 110.48(4)
C251 Ir5 Mo2 43.11(14)
Ir3 Ir5 Mo2 60.89(2)
C551 Ir5 Mo1 94.46(17)
C351 Ir5 Mo1 94.52(15)
P1 Ir5 Mo1 172.75(4)
C251 Ir5 Mo1 65.81(14)
Ir3 Ir5 Mo1 60.671(16)
Mo2 Ir5 Mo1 62.29(2)
C111 Mo1 C141 79.0(2)
C111 Mo1 C5 85.4(3)
C141 Mo1 C5 79.5(2)
C111 Mo1 C1 120.6(2)
C141 Mo1 C1 81.7(2)
C5 Mo1 C1 35.8(2)
C111 Mo1 C4 78.5(2)
C141 Mo1 C4 111.5(2)
C5 Mo1 C4 35.0(2)
C1 Mo1 C4 58.0(2)
C111 Mo1 C2 135.5(2)
C141 Mo1 C2 113.8(2)
C5 Mo1 C2 58.0(3)
C1 Mo1 C2 34.1(2)
C4 Mo1 C2 57.0(2)
C111 Mo1 C3 106.7(2)
C141 Mo1 C3 136.3(2)
C5 Mo1 C3 58.5(2)
C1 Mo1 C3 57.7(2)
C4 Mo1 C3 34.7(2)
C2 Mo1 C3 34.4(2)
C111 Mo1 Ir4 108.29(18)
C141 Mo1 Ir4 46.33(15)
C5 Mo1 Ir4 116.66(18)
C1 Mo1 Ir4 96.70(17)
C4 Mo1 Ir4 151.43(16)
C2 Mo1 Ir4 110.39(17)
C3 Mo1 Ir4 144.10(17)
C111 Mo1 Ir3 65.42(17)
C141 Mo1 Ir3 74.17(15)
C5 Mo1 Ir3 143.61(19)
C1 Mo1 Ir3 153.55(18)
C4 Mo1 Ir3 141.99(17)
C2 Mo1 Ir3 157.44(17)
C3 Mo1 Ir3 148.42(16)
Ir4 Mo1 Ir3 58.64(2)
C111 Mo1 Ir5 75.45(17)
C141 Mo1 Ir5 130.65(16)
C5 Mo1 Ir5 138.13(17)
C1 Mo1 Ir5 147.53(19)
C4 Mo1 Ir5 103.86(16)
C2 Mo1 Ir5 114.06(18)
C3 Mo1 Ir5 91.65(16)
Ir4 Mo1 Ir5 104.70(2)
Ir3 Mo1 Ir5 56.924(15)
C111 Mo1 Mo2 120.17(17)
C141 Mo1 Mo2 102.69(15)
C5 Mo1 Mo2 154.40(19)
C1 Mo1 Mo2 118.70(18)
C4 Mo1 Mo2 143.96(18)
C2 Mo1 Mo2 99.15(17)
C3 Mo1 Mo2 110.26(17)
Ir4 Mo1 Mo2 57.10(2)
Ir3 Mo1 Mo2 58.31(2)
Ir5 Mo1 Mo2 58.377(13)
C251 Mo2 C241 85.3(2)
C251 Mo2 C6 83.9(2)
C241 Mo2 C6 91.3(2)
C251 Mo2 C7 116.9(2)
C241 Mo2 C7 81.9(2)
C6 Mo2 C7 35.4(2)
C251 Mo2 C10 82.6(2)
C241 Mo2 C10 125.8(2)
C6 Mo2 C10 35.1(2)
C7 Mo2 C10 58.2(2)
C251 Mo2 C8 138.8(2)
C241 Mo2 C8 108.7(2)
C6 Mo2 C8 58.0(2)
C7 Mo2 C8 34.6(2)
C10 Mo2 C8 57.5(2)
C251 Mo2 C9 113.6(2)
C241 Mo2 C9 139.3(2)
C6 Mo2 C9 57.8(2)
C7 Mo2 C9 57.4(2)
C10 Mo2 C9 34.5(2)
C8 Mo2 C9 34.19(19)
C251 Mo2 Ir4 123.67(17)
C241 Mo2 Ir4 55.01(17)
C6 Mo2 Ir4 128.97(17)
C7 Mo2 Ir4 97.06(16)
C10 Mo2 Ir4 151.75(16)
C8 Mo2 Ir4 94.55(15)
C9 Mo2 Ir4 122.57(14)
C251 Mo2 Ir3 111.24(16)
C241 Mo2 Ir3 108.77(17)
C6 Mo2 Ir3 155.33(17)
C7 Mo2 Ir3 131.38(17)
C10 Mo2 Ir3 124.85(17)
C8 Mo2 Ir3 100.76(15)
C9 Mo2 Ir3 97.70(15)
Ir4 Mo2 Ir3 59.385(19)
C251 Mo2 Ir5 58.68(17)
C241 Mo2 Ir5 121.95(16)
C6 Mo2 Ir5 123.80(17)
C7 Mo2 Ir5 152.93(16)
C10 Mo2 Ir5 95.24(16)
C8 Mo2 Ir5 128.71(15)
C9 Mo2 Ir5 98.22(14)
Ir4 Mo2 Ir5 107.06(2)
Ir3 Mo2 Ir5 57.318(14)
C251 Mo2 Mo1 69.48(17)
C241 Mo2 Mo1 66.24(16)
C6 Mo2 Mo1 145.81(18)
C7 Mo2 Mo1 147.32(16)
C10 Mo2 Mo1 149.14(16)
C8 Mo2 Mo1 151.70(15)
C9 Mo2 Mo1 153.02(14)
Ir4 Mo2 Mo1 59.05(2)
Ir3 Mo2 Mo1 58.524(19)
Ir5 Mo2 Mo1 59.333(19)
C32 P1 C26 105.1(3)
C32 P1 C20 101.0(2)
C26 P1 C20 99.6(2)
C32 P1 Ir5 115.84(19)
C26 P1 Ir5 118.62(18)
C20 P1 Ir5 114.11(18)
C2 C1 C5 108.6(6)
C2 C1 Mo1 75.6(4)
C5 C1 Mo1 71.8(3)
C2 C1 H1 125.7
C5 C1 H1 125.7
Mo1 C1 H1 118.7
C1 C2 C3 109.1(6)
C1 C2 Mo1 70.3(4)
C3 C2 Mo1 73.0(4)
C1 C2 H2 125.4
C3 C2 H2 125.4
Mo1 C2 H2 122.8
C2 C3 C4 106.4(6)
C2 C3 Mo1 72.6(4)
C4 C3 Mo1 71.2(3)
C2 C3 H3 126.8
C4 C3 H3 126.8
Mo1 C3 H3 121.2
C5 C4 C3 109.3(6)
C5 C4 Mo1 70.8(3)
C3 C4 Mo1 74.1(4)
C5 C4 H4 125.3
C3 C4 H4 125.3
Mo1 C4 H4 121.4
C4 C5 C1 106.5(6)
C4 C5 Mo1 74.2(3)
C1 C5 Mo1 72.4(3)
C4 C5 H5 126.8
C1 C5 H5 126.8
Mo1 C5 H5 118.7
C10 C6 C7 107.5(6)
C10 C6 Mo2 74.0(3)
C7 C6 Mo2 72.3(3)
C10 C6 H6 126.2
C7 C6 H6 126.2
Mo2 C6 H6 119.4
C8 C7 C6 108.2(6)
C8 C7 Mo2 74.4(3)
C6 C7 Mo2 72.2(3)
C8 C7 H7 125.9
C6 C7 H7 125.9
Mo2 C7 H7 119.3
C7 C8 C9 108.2(6)
C7 C8 Mo2 71.0(3)
C9 C8 Mo2 73.3(3)
C7 C8 H8 125.9
C9 C8 H8 125.9
Mo2 C8 H8 121.5
C8 C9 C10 108.6(6)
C8 C9 Mo2 72.5(3)
C10 C9 Mo2 72.1(3)
C8 C9 H9 125.7
C10 C9 H9 125.7
Mo2 C9 H9 121.4
C9 C10 C6 107.5(6)
C9 C10 Mo2 73.4(3)
C6 C10 Mo2 71.0(3)
C9 C10 H10 126.2
C6 C10 H10 126.2
Mo2 C10 H10 121.2
C15 C11 C12 106.6(6)
C15 C11 C16 127.6(6)
C12 C11 C16 125.0(6)
C15 C11 Ir4 70.0(3)
C12 C11 Ir4 71.8(3)
C16 C11 Ir4 131.2(5)
C11 C12 C13 109.0(6)
C11 C12 C17 125.8(6)
C13 C12 C17 125.0(6)
C11 C12 Ir4 71.6(3)
C13 C12 Ir4 71.9(3)
C17 C12 Ir4 126.0(4)
C12 C13 C14 106.7(5)
C12 C13 C18 128.0(6)
C14 C13 C18 124.6(6)
C12 C13 Ir4 71.3(3)
C14 C13 Ir4 69.7(3)
C18 C13 Ir4 131.0(4)
C15 C14 C13 107.4(5)
C15 C14 C19 127.7(6)
C13 C14 C19 124.2(7)
C15 C14 Ir4 71.1(4)
C13 C14 Ir4 73.0(3)
C19 C14 Ir4 129.0(4)
C14 C15 C11 110.3(6)
C14 C15 Ir4 72.0(3)
C11 C15 Ir4 73.4(3)
C14 C15 H15 124.9
C11 C15 H15 124.9
Ir4 C15 H15 121.4
C11 C16 H16A 109.5
C11 C16 H16B 109.5
H16A C16 H16B 109.5
C11 C16 H16C 109.5
H16A C16 H16C 109.5
H16B C16 H16C 109.5
C12 C17 H17A 109.5
C12 C17 H17B 109.5
H17A C17 H17B 109.5
C12 C17 H17C 109.5
H17A C17 H17C 109.5
H17B C17 H17C 109.5
C13 C18 H18A 109.5
C13 C18 H18B 109.5
H18A C18 H18B 109.5
C13 C18 H18C 109.5
H18A C18 H18C 109.5
H18B C18 H18C 109.5
C14 C19 H19A 109.5
C14 C19 H19B 109.5
H19A C19 H19B 109.5
C14 C19 H19C 109.5
H19A C19 H19C 109.5
H19B C19 H19C 109.5
C25 C20 C21 119.1(5)
C25 C20 P1 121.9(4)
C21 C20 P1 118.9(4)
C22 C21 C20 120.0(6)
C22 C21 H21 120.0
C20 C21 H21 120.0
C21 C22 C23 120.4(6)
C21 C22 H22 119.8
C23 C22 H22 119.8
C24 C23 C22 120.2(6)
C24 C23 H23 119.9
C22 C23 H23 119.9
C23 C24 C25 120.8(6)
C23 C24 H24 119.6
C25 C24 H24 119.6
C24 C25 C20 119.5(5)
C24 C25 H25 120.3
C20 C25 H25 120.3
C31 C26 C27 118.7(5)
C31 C26 P1 117.7(4)
C27 C26 P1 123.6(4)
C28 C27 C26 120.1(6)
C28 C27 H27 120.0
C26 C27 H27 120.0
C29 C28 C27 120.5(6)
C29 C28 H28 119.8
C27 C28 H28 119.8
C28 C29 C30 120.3(6)
C28 C29 H29 119.8
C30 C29 H29 119.8
C29 C30 C31 120.3(6)
C29 C30 H30 119.8
C31 C30 H30 119.8
C30 C31 C26 120.1(6)
C30 C31 H31 120.0
C26 C31 H31 120.0
C37 C32 C33 117.7(5)
C37 C32 P1 123.6(5)
C33 C32 P1 118.6(4)
C34 C33 C32 120.4(6)
C34 C33 H33 119.8
C32 C33 H33 119.8
C35 C34 C33 120.4(7)
C35 C34 H34 119.8
C33 C34 H34 119.8
C34 C35 C36 120.0(6)
C34 C35 H35 120.0
C36 C35 H35 120.0
C35 C36 C37 120.0(6)
C35 C36 H36 120.0
C37 C36 H36 120.0
C36 C37 C32 121.5(6)
C36 C37 H37 119.3
C32 C37 H37 119.3
O111 C111 Mo1 165.2(5)
O141 C141 Ir4 131.9(4)
O141 C141 Mo1 141.2(4)
Ir4 C141 Mo1 86.8(2)
O241 C241 Mo2 154.7(5)
O241 C241 Ir4 124.2(4)
Mo2 C241 Ir4 79.78(19)
O251 C251 Mo2 157.0(5)
O251 C251 Ir5 123.9(4)
Mo2 C251 Ir5 78.2(2)
O331 C331 Ir3 176.3(6)
O332 C332 Ir3 177.4(5)
O351 C351 Ir5 145.4(5)
O351 C351 Ir3 133.2(5)
Ir5 C351 Ir3 81.3(2)
O551 C551 Ir5 176.6(5)

loop_
_geom_bond_atom_site_label_1
_geom_bond_atom_site_label_2
_geom_bond_distance
Ir3 C332 1.865(6)
Ir3 C331 1.913(6)
Ir3 C351 2.171(6)
Ir3 Ir5 2.7148(6)
Ir3 Ir4 2.7656(6)
Ir3 Mo2 2.8180(8)
Ir3 Mo1 2.8246(7)
Ir4 C141 2.046(5)
Ir4 C15 2.228(6)
Ir4 C14 2.239(6)
Ir4 C11 2.273(6)
Ir4 C12 2.275(6)
Ir4 C13 2.284(6)
Ir4 C241 2.301(6)
Ir4 Mo2 2.7644(7)
Ir4 Mo1 2.8235(9)
Ir5 C551 1.859(6)
Ir5 C351 1.990(6)
Ir5 P1 2.3155(14)
Ir5 C251 2.481(6)
Ir5 Mo2 2.8425(7)
Ir5 Mo1 2.8713(7)
Mo1 C111 1.969(6)
Mo1 C141 2.064(6)
Mo1 C5 2.302(6)
Mo1 C1 2.309(6)
Mo1 C4 2.345(6)
Mo1 C2 2.377(6)
Mo1 C3 2.382(6)
Mo1 Mo2 2.9553(9)
Mo2 C251 1.985(6)
Mo2 C241 1.994(5)
Mo2 C6 2.322(6)
Mo2 C7 2.323(6)
Mo2 C10 2.360(6)
Mo2 C8 2.366(6)
Mo2 C9 2.377(6)
P1 C32 1.832(6)
P1 C26 1.839(6)
P1 C20 1.855(6)
O111 C111 1.164(7)
O141 C141 1.179(7)
O241 C241 1.170(6)
O251 C251 1.171(7)
O331 C331 1.128(7)
O332 C332 1.148(7)
O351 C351 1.160(7)
O551 C551 1.142(7)
C1 C2 1.374(10)
C1 C5 1.418(10)
C1 H1 0.9300
C2 C3 1.406(9)
C2 H2 0.9300
C3 C4 1.408(10)
C3 H3 0.9300
C4 C5 1.397(9)
C4 H4 0.9300
C5 H5 0.9300
C6 C10 1.411(9)
C6 C7 1.414(9)
C6 H6 0.9300
C7 C8 1.394(9)
C7 H7 0.9300
C8 C9 1.394(8)
C8 H8 0.9300
C9 C10 1.405(9)
C9 H9 0.9300
C10 H10 0.9300
C11 C15 1.413(9)
C11 C12 1.430(9)
C11 C16 1.507(9)
C12 C13 1.438(8)
C12 C17 1.515(9)
C13 C14 1.444(9)
C13 C18 1.473(9)
C14 C15 1.413(9)
C14 C19 1.496(9)
C15 H15 0.9300
C16 H16A 0.9600
C16 H16B 0.9600
C16 H16C 0.9600
C17 H17A 0.9600
C17 H17B 0.9600
C17 H17C 0.9600
C18 H18A 0.9600
C18 H18B 0.9600
C18 H18C 0.9600
C19 H19A 0.9600
C19 H19B 0.9600
C19 H19C 0.9600
C20 C25 1.390(8)
C20 C21 1.401(8)
C21 C22 1.371(9)
C21 H21 0.9300
C22 C23 1.372(9)
C22 H22 0.9300
C23 C24 1.361(8)
C23 H23 0.9300
C24 C25 1.382(8)
C24 H24 0.9300
C25 H25 0.9300
C26 C31 1.394(8)
C26 C27 1.402(8)
C27 C28 1.388(8)
C27 H27 0.9300
C28 C29 1.365(9)
C28 H28 0.9300
C29 C30 1.376(10)
C29 H29 0.9300
C30 C31 1.390(8)
C30 H30 0.9300
C31 H31 0.9300
C32 C37 1.389(8)
C32 C33 1.396(8)
C33 C34 1.395(8)
C33 H33 0.9300
C34 C35 1.363(10)
C34 H34 0.9300
C35 C36 1.376(10)
C35 H35 0.9300
C36 C37 1.378(9)
C36 H36 0.9300
C37 H37 0.9300
